data_4129668
loop_
_publ_author_name
'Pinkowicz, Dawid'
'Southerland, Heather I.'
'Avenda\~no, Carolina'
'Prosvirin, Andrey'
'Sanders, Codi'
'Wernsdorfer, Wolfgang'
'Pedersen, Kasper S.'
'Dreiser, Jan'
'Cl\'erac, Rodolphe'
'Nehrkorn, Joscha'
'Simeoni, Giovanna G.'
'Schnegg, Alexander'
'Holldack, Karsten'
'Dunbar, Kim R.'

_publ_section_title
;
 Cyanide Single-Molecule Magnets Exhibiting Solvent Dependent Reversible
 &quot;On&quot; and &quot;Off&quot; Exchange Bias Behavior.
;
_journal_issue 45
_journal_name_full 'Journal of the American Chemical Society'
_journal_page_first 14406
_journal_page_last 14422
_journal_paper_doi 10.1021/jacs.5b09378
_journal_volume 137
_journal_year 2015
_chemical_formula_sum 'C91 H93 Mn2 N11 O13 P2 Ru'
_chemical_formula_weight 1821.65
_space_group_IT_number 15
_space_group_name_Hall '-C 2yc'
_space_group_name_H-M_alt 'C 1 2/c 1'
_symmetry_cell_setting monoclinic
_symmetry_space_group_name_H-M 'C 1 2/c 1'
_atom_sites_solution_hydrogens geom
_atom_sites_solution_primary direct
_atom_sites_solution_secondary difmap
_audit_creation_method SHELXL-97
_cell_angle_alpha 90.000
_cell_angle_beta 102.757(6)
_cell_angle_gamma 90.000
_cell_formula_units_Z 4
_cell_length_a 17.190(7)
_cell_length_b 13.844(6)
_cell_length_c 37.287(15)
_cell_measurement_temperature 150(2)
_cell_volume 8654(6)
_computing_structure_refinement 'SHELXL-97 (Sheldrick, 2008)'
_diffrn_ambient_temperature 150(2)
_diffrn_measured_fraction_theta_full 0.980
_diffrn_measured_fraction_theta_max 0.980
_diffrn_measurement_device_type APEXII
_diffrn_radiation_monochromator graphite
_diffrn_radiation_source 'fine-focus sealed tube'
_diffrn_radiation_type MoK\a
_diffrn_radiation_wavelength 0.71073
_diffrn_reflns_av_R_equivalents 0.1008
_diffrn_reflns_av_sigmaI/netI 0.1193
_diffrn_reflns_limit_h_max 20
_diffrn_reflns_limit_h_min -20
_diffrn_reflns_limit_k_max 12
_diffrn_reflns_limit_k_min -16
_diffrn_reflns_limit_l_max 43
_diffrn_reflns_limit_l_min -43
_diffrn_reflns_number 21755
_diffrn_reflns_theta_full 24.80
_diffrn_reflns_theta_max 24.80
_diffrn_reflns_theta_min 1.91
_exptl_absorpt_coefficient_mu 0.566
_exptl_absorpt_correction_T_max 0.7451
_exptl_absorpt_correction_T_min 0.5106
_exptl_absorpt_correction_type multi-scan
_exptl_absorpt_process_details SADABS
_exptl_crystal_colour red
_exptl_crystal_density_diffrn 1.398
_exptl_crystal_density_method 'not measured'
_exptl_crystal_description plate
_exptl_crystal_F_000 3776
_exptl_crystal_size_max 0.15
_exptl_crystal_size_mid 0.05
_exptl_crystal_size_min 0.02
_refine_diff_density_max 0.823
_refine_diff_density_min -0.823
_refine_diff_density_rms 0.109
_refine_ls_extinction_method none
_refine_ls_goodness_of_fit_ref 1.042
_refine_ls_hydrogen_treatment mixed
_refine_ls_matrix_type full
_refine_ls_number_parameters 564
_refine_ls_number_reflns 7291
_refine_ls_number_restraints 4
_refine_ls_restrained_S_all 1.042
_refine_ls_R_factor_all 0.1266
_refine_ls_R_factor_gt 0.0715
_refine_ls_shift/su_max 0.001
_refine_ls_shift/su_mean 0.000
_refine_ls_structure_factor_coef Fsqd
_refine_ls_weighting_details 'calc w=1/[\s^2^(Fo^2^)+(0.0562P)^2^+52.5215P] where P=(Fo^2^+2Fc^2^)/3'
_refine_ls_weighting_scheme calc
_refine_ls_wR_factor_gt 0.1506
_refine_ls_wR_factor_ref 0.1729
_reflns_number_gt 4570
_reflns_number_total 7291
_reflns_threshold_expression >2\s(I)
_cod_data_source_file ja5b09378_si_010.cif
_cod_data_source_block iof111_xprep
_cod_original_cell_volume 8655(6)
_cod_original_sg_symbol_H-M C2/c
_cod_database_code 4129668

loop_
_symmetry_equiv_pos_as_xyz
'x, y, z'
'-x, y, -z+1/2'
'x+1/2, y+1/2, z'
'-x+1/2, y+1/2, -z+1/2'
'-x, -y, -z'
'x, -y, z-1/2'
'-x+1/2, -y+1/2, -z'
'x+1/2, -y+1/2, z-1/2'

loop_
_atom_site_label
_atom_site_type_symbol
_atom_site_fract_x
_atom_site_fract_y
_atom_site_fract_z
_atom_site_U_iso_or_equiv
_atom_site_adp_type
_atom_site_occupancy
_atom_site_symmetry_multiplicity
_atom_site_calc_flag
_atom_site_refinement_flags
C1 C 0.1354(4) 0.2695(5) 0.00463(18) 0.0274(17) Uani 1 1 d .
C2 C 0.2843(4) 0.3351(5) 0.04518(19) 0.0268(16) Uani 1 1 d .
C3 C 0.2422(4) 0.3732(6) -0.03124(19) 0.0285(17) Uani 1 1 d .
C4 C 0.0484(4) 0.0830(5) 0.07081(17) 0.0213(15) Uani 1 1 d .
C5 C 0.1052(4) 0.0137(5) 0.08760(19) 0.0293(17) Uani 1 1 d .
H5 H 0.1514 0.0341 0.1038 0.035 Uiso 1 1 calc R
C6 C 0.0937(4) -0.0823(5) 0.08055(18) 0.0275(16) Uani 1 1 d .
H6 H 0.1325 -0.1261 0.0918 0.033 Uiso 1 1 calc R
C7 C 0.0254(4) -0.1160(5) 0.0568(2) 0.0318(18) Uani 1 1 d .
H7 H 0.0173 -0.1819 0.0529 0.038 Uiso 1 1 calc R
C8 C -0.0293(4) -0.0518(5) 0.03961(18) 0.0249(16) Uani 1 1 d .
H8 H -0.0745 -0.0744 0.0232 0.030 Uiso 1 1 calc R
C9 C -0.0204(4) 0.0462(5) 0.04546(17) 0.0196(15) Uani 1 1 d .
C10 C -0.0792(4) 0.1099(5) 0.02391(18) 0.0227(16) Uani 1 1 d .
H10 H -0.1233 0.0811 0.0087 0.027 Uiso 1 1 calc R
C11 C -0.1328(3) 0.2611(5) -0.00170(17) 0.0205(14) Uani 1 1 d .
C12 C -0.1923(4) 0.2218(5) -0.02930(17) 0.0252(16) Uani 1 1 d .
H12 H -0.1987 0.1552 -0.0318 0.030 Uiso 1 1 calc R
C13 C -0.2417(4) 0.2843(5) -0.05301(19) 0.0292(17) Uani 1 1 d .
H13 H -0.2806 0.2596 -0.0722 0.035 Uiso 1 1 calc R
C14 C -0.2337(4) 0.3823(5) -0.04834(18) 0.0269(17) Uani 1 1 d .
H14 H -0.2685 0.4231 -0.0640 0.032 Uiso 1 1 calc R
C15 C -0.1751(4) 0.4216(5) -0.02092(18) 0.0263(16) Uani 1 1 d .
H15 H -0.1700 0.4882 -0.0182 0.032 Uiso 1 1 calc R
C16 C -0.1237(4) 0.3603(5) 0.00255(18) 0.0213(15) Uani 1 1 d .
C17 C -0.0503(4) 0.4789(5) 0.04232(18) 0.0235(16) Uani 1 1 d .
H17 H -0.0887 0.5231 0.0309 0.028 Uiso 1 1 calc R
C18 C 0.0149(4) 0.5157(5) 0.07053(18) 0.0260(16) Uani 1 1 d .
C19 C 0.0129(4) 0.6126(5) 0.07971(19) 0.0320(18) Uani 1 1 d .
H19 H -0.0310 0.6499 0.0688 0.038 Uiso 1 1 calc R
C20 C 0.0749(5) 0.6546(5) 0.1047(2) 0.0384(19) Uani 1 1 d .
H20 H 0.0728 0.7195 0.1109 0.046 Uiso 1 1 calc R
C21 C 0.1409(5) 0.5980(6) 0.12056(19) 0.0367(19) Uani 1 1 d .
H21 H 0.1835 0.6262 0.1369 0.044 Uiso 1 1 calc R
C22 C 0.1438(4) 0.5025(5) 0.11247(18) 0.0289(17) Uani 1 1 d .
H22 H 0.1883 0.4665 0.1235 0.035 Uiso 1 1 calc R
C23 C 0.0801(4) 0.4565(5) 0.08753(18) 0.0253(16) Uani 1 1 d .
C24 C -0.0611(5) 0.2310(6) 0.1290(2) 0.048(2) Uani 1 1 d .
H24A H -0.0964 0.2529 0.1440 0.073 Uiso 1 1 calc R
H24B H -0.0078 0.2270 0.1436 0.073 Uiso 1 1 calc R
H24C H -0.0779 0.1685 0.1191 0.073 Uiso 1 1 calc R
C25 C 0.3722(4) 0.2567(6) 0.28143(18) 0.0321(17) Uani 1 1 d .
C26 C 0.4016(4) 0.3486(6) 0.2897(2) 0.043(2) Uani 1 1 d .
H26 H 0.4447 0.3702 0.2806 0.052 Uiso 1 1 calc R
C27 C 0.3676(5) 0.4081(7) 0.3112(2) 0.054(3) Uani 1 1 d .
H27 H 0.3885 0.4695 0.3172 0.065 Uiso 1 1 calc R
C28 C 0.3016(5) 0.3768(7) 0.3241(2) 0.052(2) Uani 1 1 d .
H28 H 0.2774 0.4175 0.3382 0.062 Uiso 1 1 calc R
C29 C 0.2735(5) 0.2873(7) 0.3158(2) 0.047(2) Uani 1 1 d .
H29 H 0.2297 0.2666 0.3245 0.056 Uiso 1 1 calc R
C30 C 0.3075(4) 0.2248(6) 0.29463(19) 0.0349(19) Uani 1 1 d .
H30 H 0.2873 0.1628 0.2894 0.042 Uiso 1 1 calc R
C31 C 0.4113(4) 0.0601(5) 0.26466(18) 0.0272(17) Uani 1 1 d .
C32 C 0.4364(4) 0.0345(6) 0.3021(2) 0.0322(18) Uani 1 1 d .
H32 H 0.4510 0.0829 0.3197 0.039 Uiso 1 1 calc R
C33 C 0.4397(4) -0.0599(6) 0.3131(2) 0.038(2) Uani 1 1 d .
H33 H 0.4563 -0.0755 0.3379 0.046 Uiso 1 1 calc R
C34 C 0.4184(4) -0.1320(6) 0.2871(2) 0.040(2) Uani 1 1 d .
H34 H 0.4206 -0.1962 0.2947 0.048 Uiso 1 1 calc R
C35 C 0.3937(5) -0.1103(6) 0.2502(2) 0.045(2) Uani 1 1 d .
H35 H 0.3801 -0.1593 0.2329 0.055 Uiso 1 1 calc R
C36 C 0.3896(4) -0.0148(5) 0.2394(2) 0.0341(18) Uani 1 1 d .
H36 H 0.3720 0.0000 0.2146 0.041 Uiso 1 1 calc R
C37 C 0.3490(4) 0.1952(5) 0.20543(19) 0.0315(18) Uani 1 1 d .
C38 C 0.3790(4) 0.2248(5) 0.17624(19) 0.0346(18) Uani 1 1 d .
H38 H 0.4336 0.2356 0.1795 0.042 Uiso 1 1 calc R
C39 C 0.3296(5) 0.2393(6) 0.1417(2) 0.044(2) Uani 1 1 d .
H39 H 0.3508 0.2593 0.1221 0.053 Uiso 1 1 calc R
C40 C 0.2496(5) 0.2238(6) 0.1370(2) 0.046(2) Uani 1 1 d .
H40 H 0.2162 0.2337 0.1141 0.055 Uiso 1 1 calc R
C41 C 0.2183(5) 0.1940(6) 0.1655(2) 0.044(2) Uani 1 1 d .
H41 H 0.1637 0.1834 0.1618 0.053 Uiso 1 1 calc R
C42 C 0.2662(4) 0.1790(6) 0.2000(2) 0.044(2) Uani 1 1 d .
H42 H 0.2442 0.1585 0.2193 0.053 Uiso 1 1 calc R
C50 C -0.1442(5) 0.4869(6) 0.1309(2) 0.050(2) Uani 1 1 d .
H50A H -0.1826 0.5346 0.1343 0.076 Uiso 1 1 calc R
H50B H -0.0990 0.5183 0.1249 0.076 Uiso 1 1 calc R
H50C H -0.1272 0.4507 0.1532 0.076 Uiso 1 1 calc R
C51 C -0.2089(7) -0.0345(9) 0.2070(3) 0.094(4) Uani 1 1 d .
H51A H -0.2622 -0.0512 0.1945 0.141 Uiso 1 1 calc R
H51B H -0.2070 -0.0260 0.2327 0.141 Uiso 1 1 calc R
H51C H -0.1731 -0.0854 0.2038 0.141 Uiso 1 1 calc R
C52 C -0.0586(4) -0.0320(6) 0.1410(2) 0.045(2) Uani 1 1 d .
H52A H -0.0421 -0.0567 0.1198 0.068 Uiso 1 1 calc R
H52B H -0.0533 -0.0817 0.1594 0.068 Uiso 1 1 calc R
H52C H -0.0259 0.0221 0.1508 0.068 Uiso 1 1 calc R
C53 C -0.0908(12) 0.1406(16) 0.2498(8) 0.116(11) Uani 0.50 1 d P
H53A H -0.1202 0.0816 0.2498 0.173 Uiso 0.50 1 calc PR
H53B H -0.1136 0.1773 0.2282 0.173 Uiso 0.50 1 calc PR
H53C H -0.0934 0.1776 0.2713 0.173 Uiso 0.50 1 calc PR
N1 N 0.0718(3) 0.2818(4) 0.00874(15) 0.0269(14) Uani 1 1 d .
N2 N 0.3025(3) 0.3863(5) 0.07081(17) 0.0333(15) Uani 1 1 d .
N3 N 0.2360(4) 0.4442(5) -0.04780(19) 0.0424(17) Uani 1 1 d .
N4 N -0.0597(3) 0.3913(4) 0.03177(14) 0.0220(13) Uani 1 1 d .
N5 N -0.0761(3) 0.2031(4) 0.02385(14) 0.0218(13) Uani 1 1 d .
N6 N 0.5000 0.2206(5) 0.2500 0.0252(19) Uani 1 2 d S
O1 O 0.0856(3) 0.3642(3) 0.08228(13) 0.0302(12) Uani 1 1 d .
O2 O 0.0613(2) 0.1742(3) 0.07883(12) 0.0285(11) Uani 1 1 d .
O3 O -0.0631(3) 0.2963(4) 0.10005(13) 0.0332(12) Uani 1 1 d D
O50 O -0.1790(3) 0.4244(4) 0.10235(14) 0.0373(13) Uani 1 1 d D
O51 O -0.1864(4) 0.0508(6) 0.1925(2) 0.073(2) Uani 1 1 d D
O52 O -0.1389(3) -0.0025(4) 0.13087(14) 0.0421(14) Uani 1 1 d D
O53 O 0.0000 0.1162(16) 0.2500 0.237(10) Uani 1 2 d S
P1 P 0.41386(10) 0.18228(14) 0.25037(5) 0.0265(4) Uani 1 1 d .
Mn1 Mn 0.00933(6) 0.28243(7) 0.05487(3) 0.0219(3) Uani 1 1 d .
Ru1 Ru 0.2500 0.2500 0.0000 0.0208(2) Uani 1 2 d S
H50 H -0.179(6) 0.471(5) 0.084(2) 0.10(4) Uiso 1 1 d D
H51 H -0.171(4) 0.041(6) 0.1699(11) 0.05(3) Uiso 1 1 d D
H52 H -0.166(7) -0.045(7) 0.112(3) 0.15(5) Uiso 1 1 d D
H3 H -0.099(5) 0.348(5) 0.101(3) 0.12(4) Uiso 1 1 d D

loop_
_atom_site_aniso_label
_atom_site_aniso_U_11
_atom_site_aniso_U_22
_atom_site_aniso_U_33
_atom_site_aniso_U_23
_atom_site_aniso_U_13
_atom_site_aniso_U_12
C1 0.027(4) 0.026(5) 0.029(4) -0.002(3) 0.007(3) 0.002(3)
C2 0.026(4) 0.024(4) 0.030(4) 0.015(3) 0.004(3) 0.003(3)
C3 0.019(4) 0.037(5) 0.030(4) -0.003(4) 0.008(3) 0.001(3)
C4 0.016(3) 0.023(4) 0.025(4) -0.002(3) 0.005(3) 0.001(3)
C5 0.024(4) 0.025(5) 0.037(4) 0.000(3) 0.003(3) -0.005(3)
C6 0.028(4) 0.026(5) 0.031(4) 0.003(3) 0.012(3) 0.008(3)
C7 0.036(4) 0.015(4) 0.045(5) -0.003(3) 0.012(4) -0.002(3)
C8 0.022(4) 0.024(4) 0.031(4) -0.001(3) 0.010(3) -0.006(3)
C9 0.017(3) 0.020(4) 0.021(4) 0.001(3) 0.005(3) 0.000(3)
C10 0.014(3) 0.028(5) 0.026(4) -0.004(3) 0.004(3) -0.003(3)
C11 0.013(3) 0.019(4) 0.030(4) 0.000(3) 0.006(3) 0.001(3)
C12 0.023(4) 0.027(4) 0.028(4) -0.001(3) 0.010(3) -0.004(3)
C13 0.015(3) 0.036(5) 0.034(4) -0.006(3) -0.002(3) -0.004(3)
C14 0.024(4) 0.031(5) 0.024(4) 0.011(3) 0.002(3) 0.010(3)
C15 0.026(4) 0.029(5) 0.027(4) 0.003(3) 0.011(3) 0.005(3)
C16 0.016(3) 0.022(4) 0.028(4) 0.000(3) 0.008(3) 0.004(3)
C17 0.020(3) 0.023(4) 0.030(4) 0.003(3) 0.010(3) 0.002(3)
C18 0.033(4) 0.018(4) 0.027(4) -0.001(3) 0.009(3) -0.001(3)
C19 0.039(4) 0.020(4) 0.033(4) 0.003(3) 0.000(3) -0.003(3)
C20 0.061(5) 0.013(4) 0.040(5) -0.003(3) 0.009(4) -0.005(4)
C21 0.046(5) 0.030(5) 0.030(4) -0.010(4) 0.000(4) -0.012(4)
C22 0.031(4) 0.026(5) 0.028(4) -0.003(3) 0.004(3) -0.006(3)
C23 0.023(4) 0.025(5) 0.027(4) 0.000(3) 0.004(3) -0.007(3)
C24 0.054(5) 0.038(6) 0.049(5) 0.004(4) 0.003(4) 0.001(4)
C25 0.031(4) 0.034(5) 0.028(4) 0.000(4) -0.002(3) 0.010(4)
C26 0.036(4) 0.038(6) 0.054(5) -0.015(4) 0.004(4) 0.001(4)
C27 0.039(5) 0.052(6) 0.063(6) -0.040(5) -0.007(4) 0.001(4)
C28 0.044(5) 0.070(8) 0.036(5) -0.010(5) -0.003(4) 0.027(5)
C29 0.057(5) 0.047(6) 0.040(5) 0.006(4) 0.018(4) 0.023(5)
C30 0.036(4) 0.035(5) 0.036(4) 0.007(4) 0.012(3) 0.010(3)
C31 0.023(4) 0.035(5) 0.025(4) -0.002(3) 0.008(3) 0.003(3)
C32 0.025(4) 0.036(5) 0.036(4) -0.002(4) 0.007(3) 0.004(3)
C33 0.040(5) 0.042(6) 0.036(5) 0.010(4) 0.014(4) 0.014(4)
C34 0.042(5) 0.022(5) 0.059(6) 0.008(4) 0.017(4) -0.003(4)
C35 0.048(5) 0.031(5) 0.054(6) -0.004(4) 0.005(4) -0.005(4)
C36 0.038(4) 0.027(5) 0.032(4) -0.002(4) -0.003(3) -0.004(3)
C37 0.031(4) 0.024(5) 0.036(4) -0.013(3) -0.001(3) -0.003(3)
C38 0.041(4) 0.024(5) 0.035(4) 0.004(3) 0.000(4) -0.009(3)
C39 0.053(5) 0.030(5) 0.041(5) 0.007(4) -0.007(4) -0.009(4)
C40 0.062(6) 0.031(5) 0.034(5) 0.005(4) -0.013(4) 0.004(4)
C41 0.029(4) 0.051(6) 0.045(5) -0.008(4) -0.007(4) 0.004(4)
C42 0.029(4) 0.065(6) 0.038(5) -0.003(4) 0.006(4) 0.005(4)
C50 0.056(6) 0.045(6) 0.054(6) -0.015(5) 0.019(5) -0.005(4)
C51 0.112(10) 0.089(10) 0.084(9) 0.025(7) 0.030(7) 0.030(8)
C52 0.035(5) 0.045(6) 0.054(5) -0.003(4) 0.007(4) -0.002(4)
C53 0.063(14) 0.042(15) 0.21(3) -0.070(17) -0.043(17) -0.007(11)
N1 0.023(3) 0.024(4) 0.032(3) -0.003(3) 0.003(3) 0.001(2)
N2 0.034(4) 0.031(4) 0.034(4) 0.000(3) 0.003(3) -0.002(3)
N3 0.040(4) 0.037(5) 0.053(4) 0.014(4) 0.016(3) 0.007(3)
N4 0.018(3) 0.025(4) 0.023(3) -0.003(3) 0.005(2) -0.002(2)
N5 0.022(3) 0.015(3) 0.030(3) 0.001(2) 0.010(2) 0.007(2)
N6 0.015(4) 0.019(5) 0.037(5) 0.000 -0.004(3) 0.000
O1 0.025(3) 0.022(3) 0.040(3) -0.004(2) -0.001(2) 0.003(2)
O2 0.027(3) 0.016(3) 0.037(3) -0.002(2) -0.006(2) 0.003(2)
O3 0.042(3) 0.030(3) 0.031(3) 0.004(2) 0.015(2) 0.006(2)
O50 0.042(3) 0.030(3) 0.039(3) 0.004(3) 0.009(3) 0.004(2)
O51 0.070(5) 0.078(6) 0.076(5) -0.022(4) 0.026(4) 0.013(4)
O52 0.037(3) 0.050(4) 0.034(3) -0.010(3) -0.002(3) 0.001(3)
O53 0.27(3) 0.18(2) 0.23(2) 0.000 0.00(2) 0.000
P1 0.0234(9) 0.0278(12) 0.0269(10) -0.0015(8) 0.0029(8) 0.0011(8)
Mn1 0.0184(5) 0.0139(6) 0.0318(6) -0.0023(4) 0.0018(4) 0.0015(4)
Ru1 0.0179(4) 0.0185(5) 0.0264(4) 0.0013(4) 0.0054(3) 0.0020(3)

loop_
_atom_type_symbol
_atom_type_description
_atom_type_scat_dispersion_real
_atom_type_scat_dispersion_imag
_atom_type_scat_source
C C 0.0033 0.0016 'International Tables Vol C Tables 4.2.6.8 and 6.1.1.4'
N N 0.0061 0.0033 'International Tables Vol C Tables 4.2.6.8 and 6.1.1.4'
O O 0.0106 0.0060 'International Tables Vol C Tables 4.2.6.8 and 6.1.1.4'
P P 0.1023 0.0942 'International Tables Vol C Tables 4.2.6.8 and 6.1.1.4'
Mn Mn 0.3368 0.7283 'International Tables Vol C Tables 4.2.6.8 and 6.1.1.4'
Ru Ru -1.2594 0.8363 'International Tables Vol C Tables 4.2.6.8 and 6.1.1.4'
H H 0.0000 0.0000 'International Tables Vol C Tables 4.2.6.8 and 6.1.1.4'

loop_
_geom_angle_atom_site_label_1
_geom_angle_atom_site_label_2
_geom_angle_atom_site_label_3
_geom_angle
_geom_angle_site_symmetry_1
_geom_angle_site_symmetry_3
N1 C1 Ru1 177.1(6) . .
N2 C2 Ru1 178.0(6) . .
N3 C3 Ru1 177.1(6) . .
O2 C4 C5 119.4(6) . .
O2 C4 C9 124.6(6) . .
C5 C4 C9 116.0(6) . .
C6 C5 C4 121.5(6) . .
C5 C6 C7 121.2(7) . .
C8 C7 C6 119.1(7) . .
C7 C8 C9 122.2(6) . .
C8 C9 C4 120.0(6) . .
C8 C9 C10 118.3(6) . .
C4 C9 C10 121.6(6) . .
N5 C10 C9 125.9(6) . .
C16 C11 C12 121.2(6) . .
C16 C11 N5 115.6(5) . .
C12 C11 N5 123.3(6) . .
C13 C12 C11 118.3(7) . .
C14 C13 C12 120.4(6) . .
C13 C14 C15 121.4(6) . .
C14 C15 C16 119.0(7) . .
C11 C16 C15 119.6(6) . .
C11 C16 N4 115.6(5) . .
C15 C16 N4 124.8(6) . .
N4 C17 C18 125.7(6) . .
C19 C18 C23 120.5(6) . .
C19 C18 C17 117.5(6) . .
C23 C18 C17 122.0(6) . .
C20 C19 C18 121.1(7) . .
C19 C20 C21 118.9(7) . .
C22 C21 C20 121.2(7) . .
C21 C22 C23 121.4(7) . .
O1 C23 C22 118.0(6) . .
O1 C23 C18 125.2(6) . .
C22 C23 C18 116.8(7) . .
C26 C25 C30 119.9(7) . .
C26 C25 P1 119.4(6) . .
C30 C25 P1 120.6(6) . .
C27 C26 C25 120.3(8) . .
C26 C27 C28 120.0(8) . .
C29 C28 C27 119.1(8) . .
C28 C29 C30 122.3(8) . .
C29 C30 C25 118.5(8) . .
C36 C31 C32 117.3(7) . .
C36 C31 P1 121.7(5) . .
C32 C31 P1 120.8(6) . .
C33 C32 C31 121.3(7) . .
C32 C33 C34 119.5(7) . .
C35 C34 C33 121.1(8) . .
C36 C35 C34 119.0(8) . .
C35 C36 C31 121.7(7) . .
C38 C37 C42 118.7(7) . .
C38 C37 P1 120.3(5) . .
C42 C37 P1 121.0(6) . .
C37 C38 C39 121.2(7) . .
C40 C39 C38 119.3(8) . .
C41 C40 C39 120.6(7) . .
C40 C41 C42 121.1(7) . .
C41 C42 C37 119.1(8) . .
C1 N1 Mn1 137.8(5) . .
C17 N4 C16 122.9(6) . .
C17 N4 Mn1 124.3(5) . .
C16 N4 Mn1 112.7(4) . .
C10 N5 C11 122.2(6) . .
C10 N5 Mn1 125.2(4) . .
C11 N5 Mn1 112.4(4) . .
P1 N6 P1 140.7(5) 2_655 .
C23 O1 Mn1 128.0(4) . .
C4 O2 Mn1 128.9(4) . .
C24 O3 Mn1 125.5(5) . .
C53 O53 C53 156(2) 2 .
N6 P1 C31 114.1(3) . .
N6 P1 C37 110.4(3) . .
C31 P1 C37 108.7(3) . .
N6 P1 C25 108.6(3) . .
C31 P1 C25 108.1(3) . .
C37 P1 C25 106.7(3) . .
O1 Mn1 O2 91.2(2) . .
O1 Mn1 N5 176.0(2) . .
O2 Mn1 N5 92.8(2) . .
O1 Mn1 N4 93.3(2) . .
O2 Mn1 N4 171.8(2) . .
N5 Mn1 N4 82.7(2) . .
O1 Mn1 N1 91.4(2) . .
O2 Mn1 N1 96.1(2) . .
N5 Mn1 N1 88.2(2) . .
N4 Mn1 N1 90.7(2) . .
O1 Mn1 O3 88.7(2) . .
O2 Mn1 O3 89.8(2) . .
N5 Mn1 O3 91.3(2) . .
N4 Mn1 O3 83.51(19) . .
N1 Mn1 O3 174.2(2) . .
C2 Ru1 C2 180.0(4) 7 .
C2 Ru1 C1 87.8(3) 7 7
C2 Ru1 C1 92.2(3) . 7
C2 Ru1 C1 92.2(3) 7 .
C2 Ru1 C1 87.8(3) . .
C1 Ru1 C1 180.0(4) 7 .
C2 Ru1 C3 92.3(3) 7 .
C2 Ru1 C3 87.7(3) . .
C1 Ru1 C3 90.3(3) 7 .
C1 Ru1 C3 89.7(3) . .
C2 Ru1 C3 87.7(3) 7 7
C2 Ru1 C3 92.3(3) . 7
C1 Ru1 C3 89.7(3) 7 7
C1 Ru1 C3 90.3(3) . 7
C3 Ru1 C3 180.0(4) . 7

loop_
_geom_bond_atom_site_label_1
_geom_bond_atom_site_label_2
_geom_bond_distance
_geom_bond_site_symmetry_2
C1 N1 1.149(8) .
C1 Ru1 2.034(7) .
C2 N2 1.175(9) .
C2 Ru1 2.034(8) .
C3 N3 1.153(9) .
C3 Ru1 2.053(8) .
C4 O2 1.305(8) .
C4 C5 1.413(9) .
C4 C9 1.435(9) .
C5 C6 1.360(10) .
C6 C7 1.386(9) .
C7 C8 1.349(9) .
C8 C9 1.377(9) .
C9 C10 1.444(9) .
C10 N5 1.292(8) .
C11 C16 1.387(9) .
C11 C12 1.391(9) .
C11 N5 1.446(8) .
C12 C13 1.386(9) .
C13 C14 1.371(10) .
C14 C15 1.379(9) .
C15 C16 1.387(9) .
C16 N4 1.433(8) .
C17 N4 1.275(8) .
C17 C18 1.450(9) .
C18 C19 1.387(10) .
C18 C23 1.420(9) .
C19 C20 1.380(10) .
C20 C21 1.398(10) .
C21 C22 1.360(10) .
C22 C23 1.420(9) .
C23 O1 1.299(8) .
C24 O3 1.402(9) .
C25 C26 1.378(11) .
C25 C30 1.385(10) .
C25 P1 1.811(7) .
C26 C27 1.367(10) .
C27 C28 1.396(12) .
C28 C29 1.340(12) .
C29 C30 1.384(10) .
C31 C36 1.396(10) .
C31 C32 1.414(9) .
C31 P1 1.777(8) .
C32 C33 1.367(10) .
C33 C34 1.384(11) .
C34 C35 1.383(11) .
C35 C36 1.379(11) .
C37 C38 1.367(10) .
C37 C42 1.410(10) .
C37 P1 1.805(7) .
C38 C39 1.391(9) .
C39 C40 1.364(11) .
C40 C41 1.356(11) .
C41 C42 1.380(10) .
C50 O50 1.401(9) .
C51 O51 1.389(12) .
C52 O52 1.408(9) .
C53 O53 1.60(2) .
N1 Mn1 2.220(6) .
N4 Mn1 1.992(6) .
N5 Mn1 1.987(5) .
N6 P1 1.576(3) 2_655
N6 P1 1.576(3) .
O1 Mn1 1.859(5) .
O2 Mn1 1.868(4) .
O3 Mn1 2.313(5) .
O53 C53 1.60(2) 2
Ru1 C2 2.034(8) 7
Ru1 C1 2.034(7) 7
Ru1 C3 2.053(8) 7
